data_1526777
loop_
_publ_author_name
'Teneze, N.'
'Trolliard, G.'
'Mercurio, D.'
'Frit, B.'

_publ_section_title
;
 Cation-deficient perovskite-related compounds (Ba, La)n Tin-1 O3n (n=4,5
 and 6): a Rietveld refinement from neutron powder diffraction data
;
_journal_name_full 'Materials Research Bulletin'
_journal_page_first 1603
_journal_page_last 1614
_journal_volume 35
_journal_year 2000
_chemical_formula_sum 'Ba La4 O15 Ti4'
_chemical_name_systematic 'Ba La4 (Ti4 O15)'
_space_group_IT_number 165
_symmetry_space_group_name_Hall '-P 3 2"c'
_symmetry_space_group_name_H-M 'P -3 c 1'
_cell_angle_alpha 90
_cell_angle_beta 90
_cell_angle_gamma 120
_cell_formula_units_Z 2
_cell_length_a 5.5671
_cell_length_b 5.5671
_cell_length_c 22.4603
_cell_volume 602.843
_citation_journal_id_ASTM MRBUAC
_cod_data_source_file Teneze_MRBUAC_2000_298.cif
_cod_data_source_block Ba1La4O15Ti4
_cod_original_formula_sum 'Ba1 La4 O15 Ti4'
_cod_database_code 1526777

loop_
_symmetry_equiv_pos_as_xyz
x,y,z
-y,x-y,z
-x+y,-x,z
y,x,-z+1/2
-x,-x+y,-z+1/2
x-y,-y,-z+1/2
-x,-y,-z
y,-x+y,-z
x-y,x,-z
-y,-x,z-1/2
x,x-y,z-1/2
-x+y,y,z-1/2

loop_
_atom_site_label
_atom_site_type_symbol
_atom_site_fract_x
_atom_site_fract_y
_atom_site_fract_z
_atom_site_occupancy
_atom_site_U_iso_or_equiv
La3 La+3 0 0 0.25 1 0.0
La2 La+3 0.3333 0.6667 0.3575 1 0.0
O3 O-2 0.5502 0 0.25 1 0.0
O1 O-2 0.8808 0.2181 0.5565 1 0.0
La1 La+3 0.6667 0.3333 0.4635 0.5 0.0
Ba1 Ba+2 0.6667 0.3333 0.4635 0.5 0.0
Ti2 Ti+4 0.6667 0.3333 0.3017 1 0.0
O2 O-2 0.331 0.1214 0.3456 1 0.0
Ti1 Ti+4 0 0 0.4075 1 0.0
